data_7025990
loop_
_publ_author_name
'You, Wei'
'Zhu, Hao-Yu'
'Huang, Wei'
'Hu, Bin'
'Fan, Ying'
'You, Xiao-Zeng'

_publ_section_title
;
 The first observation of azo-hydrazone and cis-trans tautomerisms for
 disperse yellow dyes and their nickel(II) and copper(II) complexes.
;
_journal_issue 34
_journal_name_full 'Dalton transactions (Cambridge, England : 2003)'
_journal_page_first 7876
_journal_page_last 7880
_journal_paper_doi 10.1039/c0dt00101e
_journal_volume 39
_journal_year 2010
_chemical_formula_moiety 'C32 H30 Cl4 N8 Ni O6, H4 O2'
_chemical_formula_sum 'C32 H34 Cl4 N8 Ni O8'
_chemical_formula_weight 859.18
_chemical_name_systematic
;
?
;
_space_group_IT_number 37
_symmetry_cell_setting orthorhombic
_symmetry_space_group_name_Hall 'C 2 -2c'
_symmetry_space_group_name_H-M 'C c c 2'
_atom_sites_solution_hydrogens geom
_atom_sites_solution_primary direct
_atom_sites_solution_secondary difmap
_audit_creation_method SHELXL-97
_cell_angle_alpha 90.00
_cell_angle_beta 90.00
_cell_angle_gamma 90.00
_cell_formula_units_Z 4
_cell_length_a 21.943(3)
_cell_length_b 24.179(4)
_cell_length_c 7.5298(11)
_cell_measurement_reflns_used 7747
_cell_measurement_temperature 291(2)
_cell_measurement_theta_max 28.157
_cell_measurement_theta_min 2.507
_cell_volume 3995.0(10)
_computing_cell_refinement SMART
_computing_data_collection 'SMART (BRUKER 2000)'
_computing_data_reduction 'SAINT (BRUKER 2000)'
_computing_molecular_graphics SHELXTL
_computing_publication_material SHELXTL
_computing_structure_refinement 'SHELXL-97 (Sheldrick, 1997)'
_computing_structure_solution 'SHELXS-97 (Sheldrick, 1990)'
_diffrn_ambient_temperature 291(2)
_diffrn_measured_fraction_theta_full 0.997
_diffrn_measured_fraction_theta_max 0.997
_diffrn_measurement_device_type 'Bruker CCD area detector'
_diffrn_measurement_method '\f and \w scans'
_diffrn_radiation_monochromator graphite
_diffrn_radiation_source 'fine-focus sealed tube'
_diffrn_radiation_type MoK\a
_diffrn_radiation_wavelength 0.71073
_diffrn_reflns_av_R_equivalents 0.0778
_diffrn_reflns_av_sigmaI/netI 0.0513
_diffrn_reflns_limit_h_max 26
_diffrn_reflns_limit_h_min -25
_diffrn_reflns_limit_k_max 28
_diffrn_reflns_limit_k_min -21
_diffrn_reflns_limit_l_max 8
_diffrn_reflns_limit_l_min -8
_diffrn_reflns_number 9374
_diffrn_reflns_theta_full 25.01
_diffrn_reflns_theta_max 25.01
_diffrn_reflns_theta_min 1.68
_diffrn_standards_decay_% 0
_diffrn_standards_interval_count 0
_diffrn_standards_interval_time 0
_diffrn_standards_number 0
_exptl_absorpt_coefficient_mu 0.810
_exptl_absorpt_correction_T_max 0.9234
_exptl_absorpt_correction_T_min 0.8951
_exptl_absorpt_correction_type multi-scan
_exptl_absorpt_process_details 'SADABS, Bruker(2000)'
_exptl_crystal_colour brown
_exptl_crystal_density_diffrn 1.429
_exptl_crystal_density_method 'not measured'
_exptl_crystal_description block
_exptl_crystal_F_000 1768
_exptl_crystal_size_max 0.14
_exptl_crystal_size_mid 0.12
_exptl_crystal_size_min 0.10
_refine_diff_density_max 0.977
_refine_diff_density_min -0.797
_refine_diff_density_rms 0.126
_refine_ls_abs_structure_details 'Flack H D (1983), Acta Cryst. A39, 876-881'
_refine_ls_abs_structure_Flack 0.00(1)
_refine_ls_extinction_method none
_refine_ls_goodness_of_fit_ref 1.080
_refine_ls_hydrogen_treatment constr
_refine_ls_matrix_type full
_refine_ls_number_parameters 225
_refine_ls_number_reflns 3395
_refine_ls_number_restraints 8
_refine_ls_restrained_S_all 1.083
_refine_ls_R_factor_all 0.0978
_refine_ls_R_factor_gt 0.0923
_refine_ls_shift/su_max 0.000
_refine_ls_shift/su_mean 0.000
_refine_ls_structure_factor_coef Fsqd
_refine_ls_weighting_details 'calc w=1/[\s^2^(Fo^2^)+(0.0452P)^2^+99.3960P] where P=(Fo^2^+2Fc^2^)/3'
_refine_ls_weighting_scheme calc
_refine_ls_wR_factor_gt 0.1902
_refine_ls_wR_factor_ref 0.1931
_reflns_number_gt 3236
_reflns_number_total 3395
_reflns_threshold_expression >2sigma(I)
_cod_data_source_file c0dt00101e.txt
_cod_data_source_block 3
_cod_original_sg_symbol_H-M Ccc2
_cod_database_code 7025990

loop_
_symmetry_equiv_pos_as_xyz
'x, y, z'
'-x, -y, z'
'x, -y, z+1/2'
'-x, y, z+1/2'
'x+1/2, y+1/2, z'
'-x+1/2, -y+1/2, z'
'x+1/2, -y+1/2, z+1/2'
'-x+1/2, y+1/2, z+1/2'

loop_
_atom_site_label
_atom_site_type_symbol
_atom_site_fract_x
_atom_site_fract_y
_atom_site_fract_z
_atom_site_U_iso_or_equiv
_atom_site_adp_type
_atom_site_occupancy
_atom_site_symmetry_multiplicity
_atom_site_calc_flag
_atom_site_refinement_flags
Ni1 Ni 0.7500 0.7500 0.7643(3) 0.0321(4) Uani 1 2 d S
C1 C 0.8904(4) 0.7168(5) 0.8657(15) 0.0338(17) Uani 1 1 d .
C2 C 0.8797(4) 0.7684(4) 0.7835(15) 0.0304(17) Uani 1 1 d .
C3 C 0.9909(4) 0.7814(4) 0.7554(18) 0.0338(17) Uani 1 1 d .
C4 C 0.9985(5) 0.7294(5) 0.8356(14) 0.030(2) Uani 1 1 d .
C5 C 0.9520(5) 0.6954(5) 0.8902(14) 0.0304(17) Uani 1 1 d .
C6 C 0.9214(6) 0.8527(6) 0.648(2) 0.062(4) Uani 1 1 d .
H6A H 0.8823 0.8531 0.5876 0.075 Uiso 1 1 calc R
H6B H 0.9526 0.8588 0.5583 0.075 Uiso 1 1 calc R
C7 C 0.9231(10) 0.8980(7) 0.772(3) 0.108(7) Uani 1 1 d .
H7A H 0.9511 0.8894 0.8663 0.161 Uiso 1 1 calc R
H7B H 0.8831 0.9036 0.8212 0.161 Uiso 1 1 calc R
H7C H 0.9361 0.9310 0.7126 0.161 Uiso 1 1 calc R
C8 C 1.0612(5) 0.7130(6) 0.863(2) 0.054(4) Uani 1 1 d .
C9 C 0.9623(6) 0.6401(5) 0.967(2) 0.052(4) Uani 1 1 d .
H9A H 1.0033 0.6378 1.0113 0.078 Uiso 1 1 calc R
H9B H 0.9561 0.6124 0.8778 0.078 Uiso 1 1 calc R
H9C H 0.9342 0.6342 1.0633 0.078 Uiso 1 1 calc R
C10 C 0.7582(5) 0.6574(5) 1.0354(16) 0.038(2) Uani 1 1 d .
C11 C 0.7693(5) 0.6002(5) 1.0420(16) 0.038(2) Uani 1 1 d .
H11 H 0.8033 0.5860 0.9845 0.045 Uiso 1 1 calc R
C12 C 0.7316(6) 0.5653(6) 1.130(2) 0.056(4) Uani 1 1 d .
C13 C 0.6782(6) 0.5859(6) 1.2126(16) 0.052(4) Uani 1 1 d .
C14 C 0.6663(6) 0.6378(5) 1.2003(16) 0.045(3) Uani 1 1 d .
H14 H 0.6310 0.6509 1.2537 0.055 Uiso 1 1 calc R
C15 C 0.7027(5) 0.6747(5) 1.1132(16) 0.034(3) Uani 1 1 d .
H15 H 0.6908 0.7116 1.1049 0.041 Uiso 1 1 calc R
C16 C 0.7718(9) 0.6408(7) 0.558(3) 0.090(5) Uani 1 1 d DU
H16A H 0.8118 0.6249 0.5570 0.135 Uiso 1 1 calc R
H16B H 0.7497 0.6288 0.4553 0.135 Uiso 1 1 calc R
H16C H 0.7506 0.6293 0.6635 0.135 Uiso 1 1 calc R
Cl1 Cl 0.7548(3) 0.4965(2) 1.1430(8) 0.1038(18) Uani 1 1 d .
Cl2 Cl 0.6307(2) 0.5382(2) 1.3151(8) 0.1026(19) Uani 1 1 d .
N1 N 0.9305(4) 0.7989(4) 0.7246(12) 0.034(2) Uani 1 1 d .
N2 N 1.1097(5) 0.7022(7) 0.884(2) 0.085(5) Uani 1 1 d .
N3 N 0.8475(4) 0.6833(4) 0.9434(13) 0.032(2) Uani 1 1 d .
N4 N 0.7911(4) 0.6962(4) 0.9412(12) 0.034(2) Uani 1 1 d .
O1 O 0.8299(3) 0.7871(3) 0.7447(13) 0.0359(19) Uani 1 1 d .
O2 O 1.0323(4) 0.8110(5) 0.7050(14) 0.069(3) Uani 1 1 d .
O3 O 0.7763(4) 0.6962(4) 0.5566(14) 0.051(2) Uani 1 1 d DU
H3A H 0.8140 0.7025 0.5403 0.077 Uiso 1 1 d R
O4 O 0.9493(18) 0.5021(15) 0.166(16) 0.73(8) Uani 1 1 d .
H4A H 0.9507 0.4673 0.1501 1.088 Uiso 1 1 d R
H4B H 0.9864 0.5064 0.1364 1.088 Uiso 1 1 d R

loop_
_atom_site_aniso_label
_atom_site_aniso_U_11
_atom_site_aniso_U_22
_atom_site_aniso_U_33
_atom_site_aniso_U_23
_atom_site_aniso_U_13
_atom_site_aniso_U_12
Ni1 0.0168(7) 0.0424(10) 0.0372(10) 0.000 0.000 -0.0048(8)
C1 0.019(3) 0.054(5) 0.028(4) 0.005(4) -0.010(3) -0.002(3)
C2 0.033(4) 0.044(4) 0.014(4) -0.013(3) -0.005(3) -0.001(3)
C3 0.019(3) 0.054(5) 0.028(4) 0.005(4) -0.010(3) -0.002(3)
C4 0.023(5) 0.051(6) 0.018(5) -0.023(5) -0.006(4) 0.005(5)
C5 0.033(4) 0.044(4) 0.014(4) -0.013(3) -0.005(3) -0.001(3)
C6 0.036(7) 0.061(9) 0.090(12) 0.002(9) 0.002(7) -0.033(7)
C7 0.17(2) 0.062(10) 0.088(13) 0.000(13) -0.015(18) 0.023(12)
C8 0.021(6) 0.067(9) 0.072(10) -0.016(8) 0.000(6) 0.010(6)
C9 0.039(7) 0.039(7) 0.077(10) -0.006(7) -0.009(7) 0.024(6)
C10 0.021(4) 0.052(5) 0.040(5) 0.002(4) 0.002(3) 0.013(3)
C11 0.021(4) 0.052(5) 0.040(5) 0.002(4) 0.002(3) 0.013(3)
C12 0.060(8) 0.062(9) 0.047(8) 0.009(7) 0.003(7) -0.008(7)
C13 0.047(7) 0.071(9) 0.038(8) 0.010(6) 0.011(6) -0.015(7)
C14 0.043(7) 0.056(8) 0.037(7) 0.023(6) 0.014(5) 0.024(6)
C15 0.023(5) 0.032(6) 0.049(8) 0.008(5) -0.004(5) 0.010(5)
C16 0.076(10) 0.107(11) 0.087(11) -0.011(10) 0.003(9) -0.008(10)
Cl1 0.144(5) 0.051(2) 0.117(4) 0.009(3) 0.032(4) 0.005(3)
Cl2 0.101(3) 0.092(3) 0.115(5) 0.025(3) 0.032(3) -0.045(3)
N1 0.025(4) 0.047(5) 0.029(6) -0.001(4) 0.000(4) -0.006(4)
N2 0.028(6) 0.136(13) 0.090(11) -0.016(10) 0.003(6) 0.023(7)
N3 0.021(4) 0.031(5) 0.046(6) -0.001(4) -0.001(4) 0.000(4)
N4 0.027(5) 0.046(6) 0.029(6) 0.019(5) 0.008(4) 0.010(4)
O1 0.011(3) 0.038(4) 0.059(6) 0.016(4) -0.011(4) -0.001(3)
O2 0.022(4) 0.093(8) 0.093(10) 0.009(6) 0.002(4) -0.019(5)
O3 0.032(4) 0.051(5) 0.070(6) -0.014(5) 0.014(4) -0.019(4)
O4 0.66(9) 0.063(11) 1.4(2) 0.13(5) -0.43(14) -0.08(4)

loop_
_atom_type_symbol
_atom_type_description
_atom_type_scat_dispersion_real
_atom_type_scat_dispersion_imag
_atom_type_scat_source
C C 0.0033 0.0016 'International Tables Vol C Tables 4.2.6.8 and 6.1.1.4'
H H 0.0000 0.0000 'International Tables Vol C Tables 4.2.6.8 and 6.1.1.4'
N N 0.0061 0.0033 'International Tables Vol C Tables 4.2.6.8 and 6.1.1.4'
O O 0.0106 0.0060 'International Tables Vol C Tables 4.2.6.8 and 6.1.1.4'
Cl Cl 0.1484 0.1585 'International Tables Vol C Tables 4.2.6.8 and 6.1.1.4'
Ni Ni 0.3393 1.1124 'International Tables Vol C Tables 4.2.6.8 and 6.1.1.4'

loop_
_geom_angle_atom_site_label_1
_geom_angle_atom_site_label_2
_geom_angle_atom_site_label_3
_geom_angle
_geom_angle_site_symmetry_1
_geom_angle_site_symmetry_3
O1 Ni1 O1 171.4(6) . 6_665
O1 Ni1 N4 98.6(4) . 6_665
O1 Ni1 N4 87.0(3) 6_665 6_665
O1 Ni1 N4 87.0(3) . .
O1 Ni1 N4 98.6(4) 6_665 .
N4 Ni1 N4 99.9(6) 6_665 .
O1 Ni1 O3 84.6(3) . 6_665
O1 Ni1 O3 89.0(4) 6_665 6_665
N4 Ni1 O3 88.3(4) 6_665 6_665
N4 Ni1 O3 169.1(4) . 6_665
O1 Ni1 O3 89.0(4) . .
O1 Ni1 O3 84.6(3) 6_665 .
N4 Ni1 O3 169.1(4) 6_665 .
N4 Ni1 O3 88.3(4) . .
O3 Ni1 O3 84.6(6) 6_665 .
N3 C1 C2 126.5(9) . .
N3 C1 C5 111.8(9) . .
C2 C1 C5 121.5(10) . .
O1 C2 N1 116.1(10) . .
O1 C2 C1 125.5(10) . .
N1 C2 C1 118.0(9) . .
O2 C3 C4 124.7(10) . .
O2 C3 N1 118.4(10) . .
C4 C3 N1 116.8(9) . .
C5 C4 C3 125.2(10) . .
C5 C4 C8 119.9(12) . .
C3 C4 C8 114.9(11) . .
C4 C5 C1 115.9(10) . .
C4 C5 C9 123.2(11) . .
C1 C5 C9 120.9(10) . .
N1 C6 C7 114.8(15) . .
N1 C6 H6A 108.6 . .
C7 C6 H6A 108.6 . .
N1 C6 H6B 108.6 . .
C7 C6 H6B 108.6 . .
H6A C6 H6B 107.5 . .
C6 C7 H7A 109.5 . .
C6 C7 H7B 109.5 . .
H7A C7 H7B 109.5 . .
C6 C7 H7C 109.5 . .
H7A C7 H7C 109.5 . .
H7B C7 H7C 109.5 . .
N2 C8 C4 177.7(18) . .
C5 C9 H9A 109.5 . .
C5 C9 H9B 109.5 . .
H9A C9 H9B 109.5 . .
C5 C9 H9C 109.5 . .
H9A C9 H9C 109.5 . .
H9B C9 H9C 109.5 . .
N4 C10 C11 126.6(10) . .
N4 C10 C15 117.5(10) . .
C11 C10 C15 115.2(11) . .
C12 C11 C10 121.7(11) . .
C12 C11 H11 119.2 . .
C10 C11 H11 119.2 . .
C11 C12 C13 120.0(13) . .
C11 C12 Cl1 116.4(11) . .
C13 C12 Cl1 123.6(11) . .
C14 C13 C12 118.7(12) . .
C14 C13 Cl2 123.9(11) . .
C12 C13 Cl2 117.3(11) . .
C13 C14 C15 123.7(11) . .
C13 C14 H14 118.1 . .
C15 C14 H14 118.1 . .
C14 C15 C10 120.5(11) . .
C14 C15 H15 119.7 . .
C10 C15 H15 119.7 . .
O3 C16 H16A 109.5 . .
O3 C16 H16B 109.5 . .
H16A C16 H16B 109.5 . .
O3 C16 H16C 109.5 . .
H16A C16 H16C 109.5 . .
H16B C16 H16C 109.5 . .
C2 N1 C3 122.4(9) . .
C2 N1 C6 119.4(9) . .
C3 N1 C6 117.8(9) . .
N4 N3 C1 121.1(9) . .
N3 N4 C10 109.6(9) . .
N3 N4 Ni1 125.8(7) . .
C10 N4 Ni1 122.0(7) . .
C2 O1 Ni1 127.6(7) . .
C16 O3 Ni1 126.0(11) . .
C16 O3 H3A 104.5 . .
Ni1 O3 H3A 105.2 . .
H4A O4 H4B 92.9 . .

loop_
_geom_bond_atom_site_label_1
_geom_bond_atom_site_label_2
_geom_bond_distance
_geom_bond_site_symmetry_2
Ni1 O1 1.976(6) .
Ni1 O1 1.976(6) 6_665
Ni1 N4 2.069(9) 6_665
Ni1 N4 2.069(9) .
Ni1 O3 2.115(10) 6_665
Ni1 O3 2.115(10) .
C1 N3 1.372(14) .
C1 C2 1.413(15) .
C1 C5 1.461(14) .
C2 O1 1.219(11) .
C2 N1 1.406(13) .
C3 O2 1.217(13) .
C3 C4 1.405(15) .
C3 N1 1.410(12) .
C4 C5 1.373(16) .
C4 C8 1.446(15) .
C5 C9 1.474(17) .
C6 N1 1.439(18) .
C6 C7 1.44(2) .
C6 H6A 0.9700 .
C6 H6B 0.9700 .
C7 H7A 0.9600 .
C7 H7B 0.9600 .
C7 H7C 0.9600 .
C8 N2 1.107(16) .
C9 H9A 0.9600 .
C9 H9B 0.9600 .
C9 H9C 0.9600 .
C10 N4 1.381(15) .
C10 C11 1.404(17) .
C10 C15 1.415(15) .
C11 C12 1.355(18) .
C11 H11 0.9300 .
C12 C13 1.416(19) .
C12 Cl1 1.743(16) .
C13 C14 1.285(19) .
C13 Cl2 1.736(13) .
C14 C15 1.365(16) .
C14 H14 0.9300 .
C15 H15 0.9300 .
C16 O3 1.341(15) .
C16 H16A 0.9600 .
C16 H16B 0.9600 .
C16 H16C 0.9600 .
N3 N4 1.275(12) .
O3 H3A 0.8500 .
O4 H4A 0.8500 .
O4 H4B 0.8498 .
